data_4022910
loop_
_publ_author_name
'Giovanni Occhipinti'
'Vidar R. Jensen'
'Hans-Ren\'e Bj\/orsvik'

_publ_section_title
;
 Green and Efficient Synthesis of Bidentate Schiff
 Base Ru Catalysts for Olefin Metathesis
;
_journal_name_full 'Journal of Organic Chemistry'
_journal_page_first 3561
_journal_page_last 3564
_journal_paper_doi 10.1021/jo070164z
_journal_volume 72
_journal_year 2007
_chemical_formula_sum 'C18 H33 Ag Cl P'
_chemical_formula_weight 423.73
_chemical_name_systematic
; 
 ? 
;
_space_group_IT_number 2
_symmetry_cell_setting triclinic
_symmetry_space_group_name_Hall '-P 1'
_symmetry_space_group_name_H-M 'P -1'
_atom_sites_solution_hydrogens geom
_atom_sites_solution_primary direct
_atom_sites_solution_secondary difmap
_audit_creation_method SHELXL-97
_cell_angle_alpha 99.666(1)
_cell_angle_beta 93.009(1)
_cell_angle_gamma 114.726(1)
_cell_formula_units_Z 2
_cell_length_a 8.7140(3)
_cell_length_b 9.3235(3)
_cell_length_c 13.3131(5)
_cell_measurement_temperature 568(2)
_cell_volume 959.37(6)
_computing_structure_refinement 'SHELXL-97 (Sheldrick, 1997)'
_computing_structure_solution 'SHELXS-97 (Sheldrick, 1990)'
_diffrn_ambient_temperature 568(2)
_diffrn_measured_fraction_theta_full 0.998
_diffrn_measured_fraction_theta_max 0.998
_diffrn_radiation_monochromator graphite
_diffrn_radiation_source 'fine-focus sealed tube'
_diffrn_radiation_type MoK\a
_diffrn_radiation_wavelength 0.71073
_diffrn_reflns_av_R_equivalents 0.0156
_diffrn_reflns_av_sigmaI/netI 0.0153
_diffrn_reflns_limit_h_max 12
_diffrn_reflns_limit_h_min -12
_diffrn_reflns_limit_k_max 13
_diffrn_reflns_limit_k_min -13
_diffrn_reflns_limit_l_max 18
_diffrn_reflns_limit_l_min -18
_diffrn_reflns_number 16304
_diffrn_reflns_theta_full 30.05
_diffrn_reflns_theta_max 30.05
_diffrn_reflns_theta_min 2.46
_exptl_absorpt_coefficient_mu 1.267
_exptl_crystal_density_diffrn 1.467
_exptl_crystal_density_method 'not measured'
_exptl_crystal_F_000 440
_refine_diff_density_max 0.766
_refine_diff_density_min -0.598
_refine_diff_density_rms 0.044
_refine_ls_extinction_method none
_refine_ls_goodness_of_fit_ref 1.061
_refine_ls_hydrogen_treatment mixed
_refine_ls_matrix_type full
_refine_ls_number_parameters 190
_refine_ls_number_reflns 5609
_refine_ls_number_restraints 0
_refine_ls_restrained_S_all 1.061
_refine_ls_R_factor_all 0.0259
_refine_ls_R_factor_gt 0.0216
_refine_ls_shift/su_max 0.001
_refine_ls_shift/su_mean 0.000
_refine_ls_structure_factor_coef Fsqd
_refine_ls_weighting_details 'calc w=1/[\s^2^(Fo^2^)+(0.0233P)^2^+0.2756P] where P=(Fo^2^+2Fc^2^)/3'
_refine_ls_weighting_scheme calc
_refine_ls_wR_factor_gt 0.0539
_refine_ls_wR_factor_ref 0.0564
_reflns_number_gt 5002
_reflns_number_total 5609
_reflns_threshold_expression >2sigma(I)
_cod_data_source_file jo070164zsi20070127_040743.cif
_cod_data_source_block occhi4
_cod_database_code 4022910

loop_
_symmetry_equiv_pos_as_xyz
'x, y, z'
'-x, -y, -z'

loop_
_atom_site_label
_atom_site_type_symbol
_atom_site_fract_x
_atom_site_fract_y
_atom_site_fract_z
_atom_site_U_iso_or_equiv
_atom_site_adp_type
_atom_site_occupancy
_atom_site_symmetry_multiplicity
_atom_site_calc_flag
_atom_site_refinement_flags
Ag1 Ag 0.132022(16) 0.449926(15) 0.421102(9) 0.04731(5) Uani 1 1 d .
P1 P 0.23428(4) 0.33219(4) 0.28503(3) 0.03230(7) Uani 1 1 d .
C1 C 0.42168(17) 0.48375(17) 0.24251(11) 0.0364(3) Uani 1 1 d .
H1A H 0.3819 0.5547 0.2143 0.044 Uiso 1 1 calc R
Cl1 Cl -0.19996(5) 0.36269(6) 0.41180(3) 0.05981(12) Uani 1 1 d .
C2 C 0.4982(2) 0.4157(2) 0.15691(13) 0.0487(4) Uani 1 1 d .
H2A H 0.5395 0.3441 0.1811 0.058 Uiso 1 1 calc R
H2B H 0.4106 0.3534 0.0984 0.058 Uiso 1 1 calc R
C3 C 0.6450(3) 0.5516(2) 0.12350(14) 0.0607(5) Uani 1 1 d .
H3A H 0.6942 0.5057 0.0710 0.073 Uiso 1 1 calc R
H3B H 0.6017 0.6180 0.0940 0.073 Uiso 1 1 calc R
C4 C 0.7811(2) 0.6552(2) 0.21352(16) 0.0611(5) Uani 1 1 d .
H4A H 0.8706 0.7429 0.1909 0.073 Uiso 1 1 calc R
H4B H 0.8311 0.5909 0.2393 0.073 Uiso 1 1 calc R
C5 C 0.7071(2) 0.7242(2) 0.29928(14) 0.0549(4) Uani 1 1 d .
H5A H 0.6677 0.7973 0.2754 0.066 Uiso 1 1 calc R
H5B H 0.7956 0.7855 0.3574 0.066 Uiso 1 1 calc R
C6 C 0.5588(2) 0.59114(19) 0.33385(12) 0.0451(3) Uani 1 1 d .
H6A H 0.5092 0.6395 0.3848 0.054 Uiso 1 1 calc R
H6B H 0.6007 0.5257 0.3656 0.054 Uiso 1 1 calc R
C7 C 0.30120(18) 0.18087(17) 0.32079(11) 0.0378(3) Uani 1 1 d .
H7A H 0.4217 0.2410 0.3502 0.045 Uiso 1 1 calc R
C8 C 0.2072(2) 0.1069(2) 0.40643(13) 0.0508(4) Uani 1 1 d .
H8A H 0.0869 0.0438 0.3807 0.061 Uiso 1 1 calc R
H8B H 0.2181 0.1926 0.4630 0.061 Uiso 1 1 calc R
C9 C 0.2784(3) -0.0012(3) 0.44538(16) 0.0693(6) Uani 1 1 d .
H9A H 0.3952 0.0641 0.4779 0.083 Uiso 1 1 calc R
H9B H 0.2121 -0.0511 0.4967 0.083 Uiso 1 1 calc R
C10 C 0.2735(3) -0.1317(2) 0.35847(18) 0.0677(5) Uani 1 1 d .
H10A H 0.3270 -0.1930 0.3848 0.081 Uiso 1 1 calc R
H10B H 0.1558 -0.2051 0.3316 0.081 Uiso 1 1 calc R
C11 C 0.3645(3) -0.0603(2) 0.27278(18) 0.0642(5) Uani 1 1 d .
H11A H 0.3529 -0.1468 0.2167 0.077 Uiso 1 1 calc R
H11B H 0.4850 0.0032 0.2977 0.077 Uiso 1 1 calc R
C12 C 0.2924(2) 0.04677(19) 0.23303(13) 0.0480(3) Uani 1 1 d .
H12A H 0.1748 -0.0186 0.2020 0.058 Uiso 1 1 calc R
H12B H 0.3570 0.0947 0.1805 0.058 Uiso 1 1 calc R
C13 C 0.07509(17) 0.23265(17) 0.16811(11) 0.0355(3) Uani 1 1 d .
H13A H 0.1207 0.1769 0.1178 0.043 Uiso 1 1 calc R
C14 C -0.09198(19) 0.10703(19) 0.19275(12) 0.0439(3) Uani 1 1 d .
H14A H -0.0700 0.0257 0.2192 0.053 Uiso 1 1 calc R
H14B H -0.1350 0.1593 0.2457 0.053 Uiso 1 1 calc R
C15 C -0.2267(2) 0.0257(2) 0.09779(14) 0.0512(4) Uani 1 1 d .
H15A H -0.1888 -0.0361 0.0475 0.061 Uiso 1 1 calc R
H15B H -0.3322 -0.0486 0.1170 0.061 Uiso 1 1 calc R
C16 C -0.2592(2) 0.1484(3) 0.05014(16) 0.0586(4) Uani 1 1 d .
H16A H -0.3092 0.2019 0.0975 0.070 Uiso 1 1 calc R
H16B H -0.3397 0.0938 -0.0124 0.070 Uiso 1 1 calc R
C17 C -0.0950(2) 0.2731(3) 0.02525(16) 0.0636(5) Uani 1 1 d .
H17A H -0.1183 0.3535 -0.0016 0.076 Uiso 1 1 calc R
H17B H -0.0517 0.2209 -0.0276 0.076 Uiso 1 1 calc R
C18 C 0.0405(2) 0.3564(2) 0.12007(14) 0.0513(4) Uani 1 1 d .
H18A H 0.0021 0.4176 0.1704 0.062 Uiso 1 1 calc R
H18B H 0.1453 0.4312 0.1006 0.062 Uiso 1 1 calc R

loop_
_atom_site_aniso_label
_atom_site_aniso_U_11
_atom_site_aniso_U_22
_atom_site_aniso_U_33
_atom_site_aniso_U_23
_atom_site_aniso_U_13
_atom_site_aniso_U_12
Ag1 0.05655(8) 0.05014(7) 0.04391(7) 0.00874(5) 0.01984(5) 0.03037(6)
P1 0.03126(15) 0.03179(16) 0.03244(16) 0.00415(12) 0.00680(12) 0.01300(13)
C1 0.0344(6) 0.0338(6) 0.0370(7) 0.0064(5) 0.0078(5) 0.0109(5)
Cl1 0.0428(2) 0.0746(3) 0.0532(2) -0.0147(2) -0.00040(17) 0.0282(2)
C2 0.0482(8) 0.0425(8) 0.0440(8) 0.0022(6) 0.0183(7) 0.0100(7)
C3 0.0595(10) 0.0580(10) 0.0512(10) 0.0096(8) 0.0272(8) 0.0111(8)
C4 0.0435(9) 0.0560(10) 0.0728(12) 0.0162(9) 0.0213(8) 0.0085(8)
C5 0.0455(8) 0.0449(8) 0.0541(10) 0.0060(7) 0.0078(7) 0.0020(7)
C6 0.0405(7) 0.0416(7) 0.0413(7) 0.0043(6) 0.0061(6) 0.0081(6)
C7 0.0354(6) 0.0349(6) 0.0419(7) 0.0064(5) 0.0022(5) 0.0151(5)
C8 0.0639(10) 0.0524(9) 0.0419(8) 0.0154(7) 0.0090(7) 0.0284(8)
C9 0.0953(16) 0.0655(12) 0.0567(11) 0.0230(9) -0.0016(10) 0.0418(12)
C10 0.0804(14) 0.0490(10) 0.0790(14) 0.0196(9) -0.0045(11) 0.0327(10)
C11 0.0696(12) 0.0509(10) 0.0836(14) 0.0098(9) 0.0102(10) 0.0387(9)
C12 0.0578(9) 0.0398(8) 0.0510(9) 0.0078(6) 0.0131(7) 0.0257(7)
C13 0.0331(6) 0.0371(6) 0.0349(6) 0.0053(5) 0.0048(5) 0.0147(5)
C14 0.0377(7) 0.0411(7) 0.0443(8) 0.0076(6) 0.0043(6) 0.0096(6)
C15 0.0386(8) 0.0475(9) 0.0531(9) 0.0005(7) -0.0007(7) 0.0095(7)
C16 0.0403(8) 0.0691(12) 0.0618(11) 0.0076(9) -0.0047(7) 0.0229(8)
C17 0.0536(10) 0.0713(12) 0.0630(11) 0.0269(10) -0.0071(8) 0.0212(9)
C18 0.0448(8) 0.0458(8) 0.0602(10) 0.0185(7) -0.0026(7) 0.0152(7)

loop_
_atom_type_symbol
_atom_type_description
_atom_type_scat_dispersion_real
_atom_type_scat_dispersion_imag
_atom_type_scat_source
C C 0.0033 0.0016 'International Tables Vol C Tables 4.2.6.8 and 6.1.1.4'
H H 0.0000 0.0000 'International Tables Vol C Tables 4.2.6.8 and 6.1.1.4'
P P 0.1023 0.0942 'International Tables Vol C Tables 4.2.6.8 and 6.1.1.4'
Cl Cl 0.1484 0.1585 'International Tables Vol C Tables 4.2.6.8 and 6.1.1.4'
Ag Ag -0.8971 1.1015 'International Tables Vol C Tables 4.2.6.8 and 6.1.1.4'

loop_
_geom_angle_atom_site_label_1
_geom_angle_atom_site_label_2
_geom_angle_atom_site_label_3
_geom_angle
_geom_angle_site_symmetry_1
_geom_angle_site_symmetry_3
P1 Ag1 Cl1 147.487(14) . 2_566
P1 Ag1 Cl1 118.880(13) . .
Cl1 Ag1 Cl1 93.630(13) 2_566 .
C1 P1 C13 104.71(6) . .
C1 P1 C7 106.29(7) . .
C13 P1 C7 107.74(6) . .
C1 P1 Ag1 112.29(5) . .
C13 P1 Ag1 112.62(5) . .
C7 P1 Ag1 112.66(5) . .
C2 C1 C6 110.95(13) . .
C2 C1 P1 115.22(10) . .
C6 C1 P1 111.22(10) . .
C2 C1 H1A 106.3 . .
C6 C1 H1A 106.3 . .
P1 C1 H1A 106.3 . .
Ag1 Cl1 Ag1 86.370(13) 2_566 .
C3 C2 C1 110.81(13) . .
C3 C2 H2A 109.5 . .
C1 C2 H2A 109.5 . .
C3 C2 H2B 109.5 . .
C1 C2 H2B 109.5 . .
H2A C2 H2B 108.1 . .
C4 C3 C2 111.02(15) . .
C4 C3 H3A 109.4 . .
C2 C3 H3A 109.4 . .
C4 C3 H3B 109.4 . .
C2 C3 H3B 109.4 . .
H3A C3 H3B 108.0 . .
C3 C4 C5 110.96(16) . .
C3 C4 H4A 109.4 . .
C5 C4 H4A 109.4 . .
C3 C4 H4B 109.4 . .
C5 C4 H4B 109.4 . .
H4A C4 H4B 108.0 . .
C4 C5 C6 111.60(14) . .
C4 C5 H5A 109.3 . .
C6 C5 H5A 109.3 . .
C4 C5 H5B 109.3 . .
C6 C5 H5B 109.3 . .
H5A C5 H5B 108.0 . .
C5 C6 C1 110.92(13) . .
C5 C6 H6A 109.5 . .
C1 C6 H6A 109.5 . .
C5 C6 H6B 109.5 . .
C1 C6 H6B 109.5 . .
H6A C6 H6B 108.0 . .
C8 C7 C12 109.93(13) . .
C8 C7 P1 111.37(11) . .
C12 C7 P1 116.80(11) . .
C8 C7 H7A 106.0 . .
C12 C7 H7A 106.0 . .
P1 C7 H7A 106.0 . .
C7 C8 C9 111.31(16) . .
C7 C8 H8A 109.4 . .
C9 C8 H8A 109.4 . .
C7 C8 H8B 109.4 . .
C9 C8 H8B 109.4 . .
H8A C8 H8B 108.0 . .
C10 C9 C8 111.42(16) . .
C10 C9 H9A 109.3 . .
C8 C9 H9A 109.3 . .
C10 C9 H9B 109.3 . .
C8 C9 H9B 109.3 . .
H9A C9 H9B 108.0 . .
C11 C10 C9 111.35(17) . .
C11 C10 H10A 109.4 . .
C9 C10 H10A 109.4 . .
C11 C10 H10B 109.4 . .
C9 C10 H10B 109.4 . .
H10A C10 H10B 108.0 . .
C10 C11 C12 111.55(16) . .
C10 C11 H11A 109.3 . .
C12 C11 H11A 109.3 . .
C10 C11 H11B 109.3 . .
C12 C11 H11B 109.3 . .
H11A C11 H11B 108.0 . .
C11 C12 C7 110.82(15) . .
C11 C12 H12A 109.5 . .
C7 C12 H12A 109.5 . .
C11 C12 H12B 109.5 . .
C7 C12 H12B 109.5 . .
H12A C12 H12B 108.1 . .
C18 C13 C14 109.90(12) . .
C18 C13 P1 111.23(10) . .
C14 C13 P1 110.67(10) . .
C18 C13 H13A 108.3 . .
C14 C13 H13A 108.3 . .
P1 C13 H13A 108.3 . .
C15 C14 C13 111.62(13) . .
C15 C14 H14A 109.3 . .
C13 C14 H14A 109.3 . .
C15 C14 H14B 109.3 . .
C13 C14 H14B 109.3 . .
H14A C14 H14B 108.0 . .
C16 C15 C14 111.42(14) . .
C16 C15 H15A 109.3 . .
C14 C15 H15A 109.3 . .
C16 C15 H15B 109.3 . .
C14 C15 H15B 109.3 . .
H15A C15 H15B 108.0 . .
C15 C16 C17 110.93(15) . .
C15 C16 H16A 109.5 . .
C17 C16 H16A 109.5 . .
C15 C16 H16B 109.5 . .
C17 C16 H16B 109.5 . .
H16A C16 H16B 108.0 . .
C16 C17 C18 111.72(16) . .
C16 C17 H17A 109.3 . .
C18 C17 H17A 109.3 . .
C16 C17 H17B 109.3 . .
C18 C17 H17B 109.3 . .
H17A C17 H17B 107.9 . .
C17 C18 C13 111.04(14) . .
C17 C18 H18A 109.4 . .
C13 C18 H18A 109.4 . .
C17 C18 H18B 109.4 . .
C13 C18 H18B 109.4 . .
H18A C18 H18B 108.0 . .

loop_
_geom_bond_atom_site_label_1
_geom_bond_atom_site_label_2
_geom_bond_distance
_geom_bond_site_symmetry_2
Ag1 P1 2.3666(3) .
Ag1 Cl1 2.4582(4) 2_566
Ag1 Cl1 2.6469(4) .
P1 C1 1.8491(14) .
P1 C13 1.8492(14) .
P1 C7 1.8552(14) .
C1 C2 1.528(2) .
C1 C6 1.532(2) .
C1 H1A 0.9800 .
Cl1 Ag1 2.4582(4) 2_566
C2 C3 1.527(2) .
C2 H2A 0.9700 .
C2 H2B 0.9700 .
C3 C4 1.510(3) .
C3 H3A 0.9700 .
C3 H3B 0.9700 .
C4 C5 1.520(3) .
C4 H4A 0.9700 .
C4 H4B 0.9700 .
C5 C6 1.528(2) .
C5 H5A 0.9700 .
C5 H5B 0.9700 .
C6 H6A 0.9700 .
C6 H6B 0.9700 .
C7 C8 1.529(2) .
C7 C12 1.534(2) .
C7 H7A 0.9800 .
C8 C9 1.529(3) .
C8 H8A 0.9700 .
C8 H8B 0.9700 .
C9 C10 1.516(3) .
C9 H9A 0.9700 .
C9 H9B 0.9700 .
C10 C11 1.511(3) .
C10 H10A 0.9700 .
C10 H10B 0.9700 .
C11 C12 1.529(2) .
C11 H11A 0.9700 .
C11 H11B 0.9700 .
C12 H12A 0.9700 .
C12 H12B 0.9700 .
C13 C18 1.533(2) .
C13 C14 1.534(2) .
C13 H13A 0.9800 .
C14 C15 1.526(2) .
C14 H14A 0.9700 .
C14 H14B 0.9700 .
C15 C16 1.513(3) .
C15 H15A 0.9700 .
C15 H15B 0.9700 .
C16 C17 1.515(3) .
C16 H16A 0.9700 .
C16 H16B 0.9700 .
C17 C18 1.529(2) .
C17 H17A 0.9700 .
C17 H17B 0.9700 .
C18 H18A 0.9700 .
C18 H18B 0.9700 .

loop_
_geom_torsion_atom_site_label_1
_geom_torsion_atom_site_label_2
_geom_torsion_atom_site_label_3
_geom_torsion_atom_site_label_4
_geom_torsion
_geom_torsion_site_symmetry_1
_geom_torsion_site_symmetry_4
Cl1 Ag1 P1 C1 -46.64(6) 2_566 .
Cl1 Ag1 P1 C1 134.20(5) . .
Cl1 Ag1 P1 C13 -164.55(5) 2_566 .
Cl1 Ag1 P1 C13 16.29(5) . .
Cl1 Ag1 P1 C7 73.34(6) 2_566 .
Cl1 Ag1 P1 C7 -105.82(5) . .
C13 P1 C1 C2 -59.29(13) . .
C7 P1 C1 C2 54.59(13) . .
Ag1 P1 C1 C2 178.20(10) . .
C13 P1 C1 C6 173.35(11) . .
C7 P1 C1 C6 -72.77(12) . .
Ag1 P1 C1 C6 50.84(12) . .
P1 Ag1 Cl1 Ag1 179.547(14) . 2_566
Cl1 Ag1 Cl1 Ag1 0.0 2_566 2_566
C6 C1 C2 C3 -55.8(2) . .
P1 C1 C2 C3 176.65(13) . .
C1 C2 C3 C4 57.1(2) . .
C2 C3 C4 C5 -56.9(2) . .
C3 C4 C5 C6 56.1(2) . .
C4 C5 C6 C1 -54.9(2) . .
C2 C1 C6 C5 54.74(19) . .
P1 C1 C6 C5 -175.61(12) . .
C1 P1 C7 C8 149.28(11) . .
C13 P1 C7 C8 -98.92(12) . .
Ag1 P1 C7 C8 25.90(12) . .
C1 P1 C7 C12 -83.29(12) . .
C13 P1 C7 C12 28.51(13) . .
Ag1 P1 C7 C12 153.33(10) . .
C12 C7 C8 C9 56.24(19) . .
P1 C7 C8 C9 -172.69(13) . .
C7 C8 C9 C10 -55.8(2) . .
C8 C9 C10 C11 54.9(3) . .
C9 C10 C11 C12 -55.4(2) . .
C10 C11 C12 C7 56.4(2) . .
C8 C7 C12 C11 -56.40(19) . .
P1 C7 C12 C11 175.47(13) . .
C1 P1 C13 C18 -55.22(12) . .
C7 P1 C13 C18 -168.08(11) . .
Ag1 P1 C13 C18 67.07(11) . .
C1 P1 C13 C14 -177.69(10) . .
C7 P1 C13 C14 69.45(12) . .
Ag1 P1 C13 C14 -55.39(11) . .
C18 C13 C14 C15 55.57(18) . .
P1 C13 C14 C15 178.81(11) . .
C13 C14 C15 C16 -56.03(19) . .
C14 C15 C16 C17 55.5(2) . .
C15 C16 C17 C18 -55.8(2) . .
C16 C17 C18 C13 56.3(2) . .
C14 C13 C18 C17 -55.42(19) . .
P1 C13 C18 C17 -178.33(13) . .
